data_7036377
loop_
_publ_author_name
'Bogojeski, Jovana'
'Volbeda, Jeroen'
'Freytag, Matthias'
'Tamm, Matthias'
'Bugar\<ci\'c, \<Zivadin D'

_publ_section_title
;
 Palladium(ii) complexes with highly basic imidazolin-2-imines and their
 reactivity toward small bio-molecules.
;
_journal_issue 39
_journal_name_full 'Dalton transactions (Cambridge, England : 2003)'
_journal_page_first 17346
_journal_page_last 17359
_journal_paper_doi 10.1039/c5dt02307f
_journal_volume 44
_journal_year 2015
_chemical_formula_sum 'C30.25 H45 Cl2 N4 O Pd'
_chemical_formula_weight 658.00
_chemical_name_systematic
; 
 ? 
;
_space_group_IT_number 19
_symmetry_cell_setting orthorhombic
_symmetry_space_group_name_Hall 'P 2ac 2ab'
_symmetry_space_group_name_H-M 'P 21 21 21'
_atom_sites_solution_hydrogens geom
_atom_sites_solution_primary direct
_atom_sites_solution_secondary difmap
_audit_creation_method SHELXL-97
_audit_update_record
;
2015-07-30 deposited with the CCDC.
2015-09-02 downloaded from the CCDC.
;
_cell_angle_alpha 90.00
_cell_angle_beta 90.00
_cell_angle_gamma 90.00
_cell_formula_units_Z 16
_cell_length_a 14.8839(3)
_cell_length_b 28.4936(9)
_cell_length_c 30.6466(9)
_cell_measurement_reflns_used 42912
_cell_measurement_temperature 100(2)
_cell_measurement_theta_max 75.5040
_cell_measurement_theta_min 3.6260
_cell_volume 12997.1(6)
_computing_cell_refinement
; 
CrysAlisPro, Agilent Technologies, 
Version 1.171.36.28 (release 01-02-2013 CrysAlis171 .NET) 
(compiled Feb  1 2013,16:14:44) 
;
_computing_data_collection
; 
CrysAlisPro, Agilent Technologies, 
Version 1.171.36.28 (release 01-02-2013 CrysAlis171 .NET) 
(compiled Feb  1 2013,16:14:44) 
;
_computing_data_reduction
; 
CrysAlisPro, Agilent Technologies, 
Version 1.171.36.28 (release 01-02-2013 CrysAlis171 .NET) 
(compiled Feb  1 2013,16:14:44) 
;
_computing_molecular_graphics 'Bruker XP'
_computing_publication_material SHELXL-97
_computing_structure_refinement 'SHELXL-97 (Sheldrick, 1997)'
_computing_structure_solution 'SHELXS-97 (Sheldrick, 1990)'
_diffrn_ambient_temperature 100(2)
_diffrn_detector_area_resol_mean 10.3543
_diffrn_measured_fraction_theta_full 0.999
_diffrn_measured_fraction_theta_max 0.994
_diffrn_measurement_device_type 'Oxford Diffraction Xcalibur, Atlas, Nova'
_diffrn_measurement_method '\w scans'
_diffrn_radiation_monochromator mirror
_diffrn_radiation_source 'Nova (Cu) X-ray Source'
_diffrn_radiation_type 'Cu K\a'
_diffrn_radiation_wavelength 1.54184
_diffrn_reflns_av_R_equivalents 0.0654
_diffrn_reflns_av_sigmaI/netI 0.0420
_diffrn_reflns_limit_h_max 18
_diffrn_reflns_limit_h_min -15
_diffrn_reflns_limit_k_max 35
_diffrn_reflns_limit_k_min -35
_diffrn_reflns_limit_l_max 38
_diffrn_reflns_limit_l_min -38
_diffrn_reflns_number 158785
_diffrn_reflns_theta_full 75.00
_diffrn_reflns_theta_max 76.02
_diffrn_reflns_theta_min 3.27
_exptl_absorpt_coefficient_mu 6.331
_exptl_absorpt_correction_T_max 1.00000
_exptl_absorpt_correction_T_min 0.84384
_exptl_absorpt_correction_type multi-scan
_exptl_absorpt_process_details
; 
CrysAlisPro, Agilent Technologies, 
Version 1.171.36.28 (release 01-02-2013 CrysAlis171 .NET) 
(compiled Feb  1 2013,16:14:44) 
;
_exptl_crystal_colour red
_exptl_crystal_density_diffrn 1.345
_exptl_crystal_density_method 'not measured'
_exptl_crystal_description prism
_exptl_crystal_F_000 5480
_exptl_crystal_size_max 0.16
_exptl_crystal_size_mid 0.08
_exptl_crystal_size_min 0.06
_platon_squeeze_details
;
One badly resolved regions of residual electron density was tentatively 
identified as one molecule of aceton, another one as one molecule of hexane, 
but could not be refined satisfactorily. For this reason the program SQUEEZE
(part of the PLATON suite; A. Spek, University of Utrecht, Netherlands, 
2009) was used to remove mathematically the effects of the solvents.
Derived parameters such as the formular weight correspond to four additional
molecules of aceton and four molecules of hexane per cell.
;
_refine_diff_density_max 0.895
_refine_diff_density_min -1.145
_refine_diff_density_rms 0.080
_refine_ls_abs_structure_details 'Flack H D (1983), Acta Cryst. A39, 876-881'
_refine_ls_abs_structure_Flack -0.005(4)
_refine_ls_extinction_method none
_refine_ls_goodness_of_fit_ref 1.052
_refine_ls_hydrogen_treatment mixed
_refine_ls_matrix_type full
_refine_ls_number_parameters 1361
_refine_ls_number_reflns 26899
_refine_ls_number_restraints 0
_refine_ls_restrained_S_all 1.052
_refine_ls_R_factor_all 0.0402
_refine_ls_R_factor_gt 0.0376
_refine_ls_shift/su_max 0.050
_refine_ls_shift/su_mean 0.001
_refine_ls_structure_factor_coef Fsqd
_refine_ls_weighting_details 'calc w=1/[\s^2^(Fo^2^)+(0.0387P)^2^+12.8936P] where P=(Fo^2^+2Fc^2^)/3'
_refine_ls_weighting_scheme calc
_refine_ls_wR_factor_gt 0.0877
_refine_ls_wR_factor_ref 0.0890
_reflns_number_gt 25663
_reflns_number_total 26899
_reflns_threshold_expression >2sigma(I)
_cod_data_source_file c5dt02307f2.cif
_cod_data_source_block jovana05
_cod_depositor_comments 'Adding full bibliography for 7036376--7036377.cif.'
_cod_database_code 7036377

loop_
_symmetry_equiv_pos_as_xyz
'x, y, z'
'-x+1/2, -y, z+1/2'
'-x, y+1/2, -z+1/2'
'x+1/2, -y+1/2, -z'

loop_
_atom_site_label
_atom_site_type_symbol
_atom_site_fract_x
_atom_site_fract_y
_atom_site_fract_z
_atom_site_U_iso_or_equiv
_atom_site_adp_type
_atom_site_occupancy
_atom_site_symmetry_multiplicity
_atom_site_calc_flag
_atom_site_refinement_flags
Pd Pd 0.799044(17) 0.464781(10) 0.588324(9) 0.02548(6) Uani 1 1 d .
Cl1 Cl 0.89219(6) 0.44480(4) 0.53057(3) 0.0352(2) Uani 1 1 d .
Cl2 Cl 0.75716(6) 0.53511(3) 0.55458(3) 0.02807(17) Uani 1 1 d .
N1 N 0.8296(2) 0.40647(12) 0.62364(12) 0.0285(7) Uani 1 1 d .
N2 N 0.7157(2) 0.47773(12) 0.63971(11) 0.0275(7) Uani 1 1 d .
H02A H 0.724(4) 0.512(2) 0.6494(19) 0.043(14) Uiso 1 1 d .
H02B H 0.660(3) 0.4711(14) 0.6281(13) 0.009(8) Uiso 1 1 d .
N3 N 0.7757(2) 0.34153(13) 0.57726(11) 0.0311(7) Uani 1 1 d .
N4 N 0.9177(2) 0.34262(13) 0.59524(14) 0.0386(8) Uani 1 1 d .
C1 C 0.7698(3) 0.40044(14) 0.66188(13) 0.0282(8) Uani 1 1 d .
H1 H 0.7144 0.3834 0.6524 0.034 Uiso 1 1 calc R
C2 C 0.7430(3) 0.44875(14) 0.67837(13) 0.0286(8) Uani 1 1 d .
H2 H 0.7970 0.4637 0.6920 0.034 Uiso 1 1 calc R
C3 C 0.8178(3) 0.37103(15) 0.69610(14) 0.0313(8) Uani 1 1 d .
C4 C 0.8003(3) 0.32303(16) 0.69910(16) 0.0383(10) Uani 1 1 d .
H4 H 0.7561 0.3096 0.6806 0.046 Uiso 1 1 calc R
C5 C 0.8462(3) 0.29416(18) 0.72858(17) 0.0421(10) Uani 1 1 d .
H5 H 0.8328 0.2616 0.7302 0.050 Uiso 1 1 calc R
C6 C 0.9111(3) 0.31360(19) 0.75536(17) 0.0451(11) Uani 1 1 d .
H6 H 0.9430 0.2944 0.7754 0.054 Uiso 1 1 calc R
C7 C 0.9295(3) 0.3612(2) 0.75292(17) 0.0442(11) Uani 1 1 d .
H7 H 0.9739 0.3745 0.7715 0.053 Uiso 1 1 calc R
C8 C 0.8839(3) 0.38981(17) 0.72364(16) 0.0396(10) Uani 1 1 d .
H8 H 0.8976 0.4223 0.7223 0.047 Uiso 1 1 calc R
C9 C 0.6685(3) 0.44760(15) 0.71188(14) 0.0302(8) Uani 1 1 d .
C10 C 0.5844(3) 0.42766(16) 0.70227(15) 0.0358(9) Uani 1 1 d .
H10 H 0.5747 0.4133 0.6747 0.043 Uiso 1 1 calc R
C11 C 0.5159(3) 0.42886(17) 0.73258(16) 0.0400(10) Uani 1 1 d .
H11 H 0.4591 0.4158 0.7255 0.048 Uiso 1 1 calc R
C12 C 0.5295(3) 0.44917(19) 0.77360(17) 0.0471(12) Uani 1 1 d .
H12 H 0.4827 0.4494 0.7947 0.057 Uiso 1 1 calc R
C13 C 0.6122(4) 0.46882(19) 0.78297(17) 0.0472(11) Uani 1 1 d .
H13 H 0.6218 0.4828 0.8107 0.057 Uiso 1 1 calc R
C14 C 0.6809(3) 0.46846(17) 0.75279(15) 0.0371(9) Uani 1 1 d .
H14 H 0.7370 0.4825 0.7598 0.044 Uiso 1 1 calc R
C15 C 0.8390(3) 0.36627(14) 0.59970(13) 0.0281(8) Uani 1 1 d .
C16 C 0.8152(3) 0.30204(16) 0.55812(15) 0.0370(9) Uani 1 1 d .
C17 C 0.9046(3) 0.30325(17) 0.56880(18) 0.0429(11) Uani 1 1 d .
C18 C 0.6838(3) 0.36005(16) 0.56939(14) 0.0309(8) Uani 1 1 d .
H18 H 0.6797 0.3903 0.5858 0.037 Uiso 1 1 calc R
C19 C 0.6700(3) 0.37218(18) 0.52134(15) 0.0386(10) Uani 1 1 d .
H19A H 0.7212 0.3906 0.5108 0.058 Uiso 1 1 calc R
H19B H 0.6147 0.3905 0.5180 0.058 Uiso 1 1 calc R
H19C H 0.6652 0.3432 0.5043 0.058 Uiso 1 1 calc R
C20 C 0.6111(3) 0.32826(18) 0.58817(17) 0.0406(10) Uani 1 1 d .
H20A H 0.6099 0.2986 0.5719 0.061 Uiso 1 1 calc R
H20B H 0.5526 0.3438 0.5857 0.061 Uiso 1 1 calc R
H20C H 0.6241 0.3219 0.6190 0.061 Uiso 1 1 calc R
C21 C 0.7659(4) 0.26546(19) 0.5335(2) 0.0516(12) Uani 1 1 d .
H21A H 0.8088 0.2457 0.5176 0.077 Uiso 1 1 calc R
H21B H 0.7249 0.2804 0.5127 0.077 Uiso 1 1 calc R
H21C H 0.7314 0.2460 0.5538 0.077 Uiso 1 1 calc R
C22 C 0.9770(4) 0.2691(2) 0.5554(3) 0.075(2) Uani 1 1 d .
H22A H 0.9528 0.2471 0.5338 0.112 Uiso 1 1 calc R
H22B H 0.9978 0.2517 0.5810 0.112 Uiso 1 1 calc R
H22C H 1.0275 0.2864 0.5426 0.112 Uiso 1 1 calc R
C23 C 1.0024(3) 0.35803(18) 0.61651(19) 0.0455(12) Uani 1 1 d .
H23 H 0.9870 0.3866 0.6339 0.055 Uiso 1 1 calc R
C24 C 1.0709(3) 0.37348(19) 0.5825(2) 0.0545(14) Uani 1 1 d .
H24A H 1.0906 0.3462 0.5656 0.082 Uiso 1 1 calc R
H24B H 1.1227 0.3876 0.5972 0.082 Uiso 1 1 calc R
H24C H 1.0434 0.3966 0.5629 0.082 Uiso 1 1 calc R
C25 C 1.0367(3) 0.3223(2) 0.64861(19) 0.0463(12) Uani 1 1 d .
H25A H 0.9862 0.3096 0.6654 0.069 Uiso 1 1 calc R
H25B H 1.0796 0.3373 0.6685 0.069 Uiso 1 1 calc R
H25C H 1.0665 0.2968 0.6328 0.069 Uiso 1 1 calc R
Pd' Pd 0.919506(17) 0.559102(10) 0.675401(9) 0.02413(6) Uani 1 1 d .
Cl1' Cl 0.95912(7) 0.52233(4) 0.73964(3) 0.0355(2) Uani 1 1 d .
Cl2' Cl 0.77099(6) 0.56794(3) 0.69879(3) 0.02865(18) Uani 1 1 d .
N1' N 1.0441(2) 0.55202(12) 0.64905(11) 0.0264(7) Uani 1 1 d .
N2' N 0.8932(2) 0.59209(13) 0.61788(11) 0.0258(6) Uani 1 1 d .
H02C H 0.836(4) 0.588(2) 0.611(2) 0.052(17) Uiso 1 1 d .
H02D H 0.892(3) 0.6183(19) 0.6296(17) 0.027(12) Uiso 1 1 d .
N3' N 1.1435(2) 0.59731(12) 0.69791(11) 0.0286(7) Uani 1 1 d .
N4' N 1.1683(2) 0.52225(12) 0.69100(11) 0.0270(7) Uani 1 1 d .
C1' C 1.0532(2) 0.57811(13) 0.60729(12) 0.0240(7) Uani 1 1 d .
H1' H 1.0718 0.6112 0.6133 0.029 Uiso 1 1 calc R
C2' C 0.9613(2) 0.57766(14) 0.58516(13) 0.0271(8) Uani 1 1 d .
H2' H 0.9479 0.5446 0.5764 0.033 Uiso 1 1 calc R
C3' C 1.1243(2) 0.55387(14) 0.57951(12) 0.0257(7) Uani 1 1 d .
C4' C 1.2064(3) 0.57553(15) 0.57287(14) 0.0311(8) Uani 1 1 d .
H4' H 1.2172 0.6059 0.5846 0.037 Uiso 1 1 calc R
C5' C 1.2737(3) 0.55263(17) 0.54887(14) 0.0352(9) Uani 1 1 d .
H5' H 1.3302 0.5674 0.5446 0.042 Uiso 1 1 calc R
C6' C 1.2581(3) 0.50867(17) 0.53140(15) 0.0350(9) Uani 1 1 d .
H6' H 1.3036 0.4933 0.5151 0.042 Uiso 1 1 calc R
C7' C 1.1756(3) 0.48723(16) 0.53788(15) 0.0357(9) Uani 1 1 d .
H7' H 1.1648 0.4570 0.5259 0.043 Uiso 1 1 calc R
C8' C 1.1089(3) 0.50936(16) 0.56169(14) 0.0316(8) Uani 1 1 d .
H8' H 1.0526 0.4943 0.5659 0.038 Uiso 1 1 calc R
C9' C 0.9577(2) 0.60785(15) 0.54422(14) 0.0286(8) Uani 1 1 d .
C10' C 0.9583(3) 0.65716(16) 0.54633(15) 0.0333(9) Uani 1 1 d .
H10' H 0.9620 0.6725 0.5738 0.040 Uiso 1 1 calc R
C11' C 0.9535(3) 0.68363(19) 0.50796(18) 0.0437(11) Uani 1 1 d .
H11' H 0.9531 0.7169 0.5095 0.052 Uiso 1 1 calc R
C12' C 0.9493(3) 0.6616(2) 0.46765(17) 0.0469(12) Uani 1 1 d .
H12' H 0.9456 0.6797 0.4417 0.056 Uiso 1 1 calc R
C13' C 0.9507(3) 0.6134(2) 0.46531(17) 0.0484(12) Uani 1 1 d .
H13' H 0.9491 0.5984 0.4376 0.058 Uiso 1 1 calc R
C14' C 0.9544(3) 0.58612(19) 0.50351(14) 0.0376(10) Uani 1 1 d .
H14' H 0.9546 0.5528 0.5016 0.045 Uiso 1 1 calc R
C15' C 1.1148(2) 0.55776(15) 0.67740(13) 0.0264(7) Uani 1 1 d .
C16' C 1.2158(3) 0.58627(16) 0.72469(14) 0.0323(8) Uani 1 1 d .
C17' C 1.2304(3) 0.53927(15) 0.72047(13) 0.0301(8) Uani 1 1 d .
C18' C 1.0923(3) 0.64184(15) 0.69706(14) 0.0326(8) Uani 1 1 d .
H18' H 1.0374 0.6357 0.6791 0.039 Uiso 1 1 calc R
C19' C 1.1421(3) 0.68177(16) 0.67440(18) 0.0404(10) Uani 1 1 d .
H19D H 1.1925 0.6920 0.6927 0.061 Uiso 1 1 calc R
H19E H 1.1009 0.7081 0.6698 0.061 Uiso 1 1 calc R
H19F H 1.1650 0.6708 0.6462 0.061 Uiso 1 1 calc R
C20' C 1.0589(3) 0.65453(18) 0.74269(17) 0.0417(11) Uani 1 1 d .
H20D H 1.0315 0.6269 0.7562 0.062 Uiso 1 1 calc R
H20E H 1.0143 0.6797 0.7406 0.062 Uiso 1 1 calc R
H20F H 1.1097 0.6651 0.7605 0.062 Uiso 1 1 calc R
C21' C 1.2691(3) 0.62034(17) 0.75090(16) 0.0388(10) Uani 1 1 d .
H21D H 1.2391 0.6258 0.7789 0.058 Uiso 1 1 calc R
H21E H 1.2740 0.6500 0.7349 0.058 Uiso 1 1 calc R
H21F H 1.3293 0.6076 0.7561 0.058 Uiso 1 1 calc R
C22' C 1.3000(3) 0.51033(17) 0.74368(15) 0.0383(9) Uani 1 1 d .
H22D H 1.3340 0.5304 0.7637 0.057 Uiso 1 1 calc R
H22E H 1.3410 0.4965 0.7223 0.057 Uiso 1 1 calc R
H22F H 1.2703 0.4853 0.7602 0.057 Uiso 1 1 calc R
C23' C 1.1607(3) 0.47369(14) 0.67349(14) 0.0300(8) Uani 1 1 d .
H23' H 1.1101 0.4739 0.6520 0.036 Uiso 1 1 calc R
C24' C 1.2444(3) 0.46046(17) 0.64850(16) 0.0366(9) Uani 1 1 d .
H24D H 1.2558 0.4839 0.6258 0.055 Uiso 1 1 calc R
H24E H 1.2360 0.4296 0.6350 0.055 Uiso 1 1 calc R
H24F H 1.2957 0.4593 0.6685 0.055 Uiso 1 1 calc R
C25' C 1.1352(3) 0.43881(16) 0.70907(15) 0.0359(9) Uani 1 1 d .
H25D H 1.1845 0.4363 0.7301 0.054 Uiso 1 1 calc R
H25E H 1.1239 0.4080 0.6959 0.054 Uiso 1 1 calc R
H25F H 1.0808 0.4497 0.7240 0.054 Uiso 1 1 calc R
Pd* Pd 0.777133(17) 0.705305(10) 0.717178(9) 0.02564(6) Uani 1 1 d .
Cl1* Cl 0.87577(6) 0.74311(4) 0.76396(4) 0.0371(2) Uani 1 1 d .
Cl2* Cl 0.88461(6) 0.69789(3) 0.66209(3) 0.03112(19) Uani 1 1 d .
N1* N 0.6733(2) 0.71048(13) 0.76011(11) 0.0280(7) Uani 1 1 d .
N2* N 0.6836(2) 0.66980(12) 0.68099(11) 0.0258(6) Uani 1 1 d .
H02G H 0.704(3) 0.6402(19) 0.6830(17) 0.032(12) Uiso 1 1 d .
H02H H 0.690(3) 0.6753(15) 0.6505(16) 0.019(10) Uiso 1 1 d .
N3* N 0.7335(2) 0.67381(14) 0.82658(12) 0.0346(8) Uani 1 1 d .
N4* N 0.6885(2) 0.74718(13) 0.82998(12) 0.0319(7) Uani 1 1 d .
C1* C 0.5995(2) 0.67771(14) 0.74835(13) 0.0263(8) Uani 1 1 d .
H1* H 0.6157 0.6454 0.7583 0.032 Uiso 1 1 calc R
C2* C 0.5916(2) 0.67793(14) 0.69856(13) 0.0260(7) Uani 1 1 d .
H2* H 0.5716 0.7099 0.6892 0.031 Uiso 1 1 calc R
C3* C 0.5135(3) 0.69259(14) 0.77058(13) 0.0286(8) Uani 1 1 d .
C4* C 0.4791(3) 0.66602(17) 0.80514(15) 0.0361(9) Uani 1 1 d .
H4* H 0.5093 0.6382 0.8140 0.043 Uiso 1 1 calc R
C5* C 0.4008(3) 0.67981(17) 0.82687(17) 0.0392(10) Uani 1 1 d .
H5* H 0.3791 0.6620 0.8509 0.047 Uiso 1 1 calc R
C6* C 0.3549(3) 0.71970(18) 0.81313(17) 0.0412(11) Uani 1 1 d .
H6* H 0.3011 0.7290 0.8273 0.049 Uiso 1 1 calc R
C7* C 0.3882(3) 0.74571(17) 0.77867(18) 0.0412(10) Uani 1 1 d .
H7* H 0.3567 0.7728 0.7691 0.049 Uiso 1 1 calc R
C8* C 0.4671(3) 0.73258(17) 0.75799(16) 0.0357(9) Uani 1 1 d .
H8* H 0.4898 0.7513 0.7348 0.043 Uiso 1 1 calc R
C9* C 0.5233(3) 0.64255(15) 0.68214(13) 0.0288(8) Uani 1 1 d .
C10* C 0.5363(3) 0.59415(15) 0.68822(14) 0.0310(8) Uani 1 1 d .
H10* H 0.5884 0.5832 0.7030 0.037 Uiso 1 1 calc R
C11* C 0.4740(3) 0.56247(17) 0.67287(15) 0.0357(9) Uani 1 1 d .
H11* H 0.4832 0.5298 0.6772 0.043 Uiso 1 1 calc R
C12* C 0.3973(3) 0.57805(19) 0.65109(16) 0.0407(11) Uani 1 1 d .
H12* H 0.3547 0.5561 0.6402 0.049 Uiso 1 1 calc R
C13* C 0.3837(3) 0.62619(18) 0.64539(15) 0.0376(10) Uani 1 1 d .
H13* H 0.3315 0.6372 0.6307 0.045 Uiso 1 1 calc R
C14* C 0.4463(3) 0.65764(17) 0.66117(14) 0.0338(9) Uani 1 1 d .
H14* H 0.4363 0.6903 0.6575 0.041 Uiso 1 1 calc R
C15* C 0.6974(2) 0.70955(15) 0.80296(13) 0.0282(8) Uani 1 1 d .
C16* C 0.7500(3) 0.69002(19) 0.86870(15) 0.0416(11) Uani 1 1 d .
C17* C 0.7225(3) 0.7350(2) 0.87076(15) 0.0424(10) Uani 1 1 d .
C18* C 0.7639(3) 0.62943(16) 0.80633(14) 0.0354(9) Uani 1 1 d .
H18* H 0.7552 0.6331 0.7742 0.042 Uiso 1 1 calc R
C19* C 0.8638(3) 0.62067(19) 0.81348(17) 0.0432(11) Uani 1 1 d .
H19G H 0.8969 0.6501 0.8096 0.065 Uiso 1 1 calc R
H19H H 0.8853 0.5975 0.7923 0.065 Uiso 1 1 calc R
H19I H 0.8735 0.6088 0.8431 0.065 Uiso 1 1 calc R
C20* C 0.7062(3) 0.58818(17) 0.82028(16) 0.0418(10) Uani 1 1 d .
H20G H 0.7144 0.5825 0.8516 0.063 Uiso 1 1 calc R
H20H H 0.7241 0.5602 0.8039 0.063 Uiso 1 1 calc R
H20I H 0.6429 0.5952 0.8144 0.063 Uiso 1 1 calc R
C21* C 0.7873(5) 0.6602(2) 0.90523(19) 0.0661(17) Uani 1 1 d .
H21G H 0.8519 0.6554 0.9007 0.099 Uiso 1 1 calc R
H21H H 0.7567 0.6298 0.9055 0.099 Uiso 1 1 calc R
H21I H 0.7777 0.6762 0.9332 0.099 Uiso 1 1 calc R
C22* C 0.7266(4) 0.7681(2) 0.90873(17) 0.0539(13) Uani 1 1 d .
H22G H 0.6671 0.7704 0.9222 0.081 Uiso 1 1 calc R
H22H H 0.7455 0.7992 0.8986 0.081 Uiso 1 1 calc R
H22I H 0.7699 0.7564 0.9302 0.081 Uiso 1 1 calc R
C23* C 0.6473(3) 0.79169(16) 0.81518(14) 0.0343(9) Uani 1 1 d .
H23* H 0.6274 0.7865 0.7844 0.041 Uiso 1 1 calc R
C24* C 0.7153(3) 0.83157(17) 0.81411(17) 0.0426(10) Uani 1 1 d .
H24G H 0.7339 0.8392 0.8440 0.064 Uiso 1 1 calc R
H24H H 0.6878 0.8593 0.8006 0.064 Uiso 1 1 calc R
H24I H 0.7678 0.8219 0.7971 0.064 Uiso 1 1 calc R
C25* C 0.5634(3) 0.80290(18) 0.84140(17) 0.0418(11) Uani 1 1 d .
H25G H 0.5237 0.7755 0.8417 0.063 Uiso 1 1 calc R
H25H H 0.5321 0.8295 0.8280 0.063 Uiso 1 1 calc R
H25I H 0.5804 0.8110 0.8714 0.063 Uiso 1 1 calc R
Pd" Pd 0.509158(17) 0.511615(10) 0.531939(9) 0.02685(6) Uani 1 1 d .
Cl1" Cl 0.46835(6) 0.45002(4) 0.48638(4) 0.0360(2) Uani 1 1 d .
Cl2" Cl 0.51605(6) 0.46418(4) 0.59414(3) 0.03461(19) Uani 1 1 d .
N1" N 0.4978(2) 0.55901(13) 0.48328(10) 0.0293(7) Uani 1 1 d .
N2" N 0.5518(2) 0.57002(12) 0.56624(11) 0.0270(7) Uani 1 1 d .
H02E H 0.524(3) 0.5734(18) 0.5980(18) 0.037(13) Uiso 1 1 d .
H02F H 0.610(3) 0.5633(15) 0.5700(13) 0.013(9) Uiso 1 1 d .
N3" N 0.5862(2) 0.53310(13) 0.42022(11) 0.0305(7) Uani 1 1 d .
N4" N 0.4413(2) 0.54252(15) 0.41188(13) 0.0372(8) Uani 1 1 d .
C1" C 0.5469(3) 0.60308(15) 0.49328(14) 0.0291(8) Uani 1 1 d .
H1" H 0.6125 0.5975 0.4888 0.035 Uiso 1 1 calc R
C2" C 0.5308(2) 0.61385(14) 0.54170(13) 0.0267(8) Uani 1 1 d .
H2" H 0.4654 0.6207 0.5456 0.032 Uiso 1 1 calc R
C3" C 0.5169(3) 0.64153(16) 0.46279(15) 0.0381(10) Uani 1 1 d .
C4" C 0.5638(4) 0.6489(2) 0.42347(17) 0.0528(14) Uani 1 1 d .
H4" H 0.6172 0.6318 0.4175 0.063 Uiso 1 1 calc R
C5" C 0.5313(6) 0.6814(2) 0.3935(2) 0.075(2) Uani 1 1 d .
H5" H 0.5619 0.6855 0.3665 0.090 Uiso 1 1 calc R
C6" C 0.4559(6) 0.7077(2) 0.4019(3) 0.087(3) Uani 1 1 d .
H6" H 0.4349 0.7301 0.3813 0.105 Uiso 1 1 calc R
C7" C 0.4119(5) 0.7013(2) 0.4403(3) 0.079(3) Uani 1 1 d .
H7" H 0.3606 0.7201 0.4464 0.094 Uiso 1 1 calc R
C8" C 0.4394(4) 0.66819(19) 0.4712(2) 0.0530(14) Uani 1 1 d .
H8" H 0.4062 0.6638 0.4973 0.064 Uiso 1 1 calc R
C9" C 0.5833(3) 0.65589(15) 0.55771(13) 0.0281(8) Uani 1 1 d .
C10" C 0.6767(3) 0.65605(15) 0.55714(13) 0.0290(8) Uani 1 1 d .
H10" H 0.7086 0.6295 0.5466 0.035 Uiso 1 1 calc R
C11" C 0.7239(3) 0.69563(15) 0.57227(14) 0.0310(8) Uani 1 1 d .
H11" H 0.7877 0.6957 0.5719 0.037 Uiso 1 1 calc R
C12" C 0.6778(3) 0.73438(16) 0.58770(15) 0.0344(9) Uani 1 1 d .
H12" H 0.7099 0.7609 0.5982 0.041 Uiso 1 1 calc R
C13" C 0.5847(3) 0.73439(15) 0.58788(14) 0.0344(8) Uani 1 1 d .
H13" H 0.5529 0.7609 0.5986 0.041 Uiso 1 1 calc R
C14" C 0.5378(3) 0.69574(15) 0.57246(14) 0.0306(8) Uani 1 1 d .
H14" H 0.4740 0.6964 0.5719 0.037 Uiso 1 1 calc R
C15" C 0.5088(3) 0.54430(14) 0.44128(12) 0.0284(8) Uani 1 1 d .
C16" C 0.5667(3) 0.52553(17) 0.37655(15) 0.0357(9) Uani 1 1 d .
C17" C 0.4768(3) 0.5308(2) 0.37117(15) 0.0423(11) Uani 1 1 d .
C18" C 0.6704(3) 0.52138(16) 0.44422(14) 0.0318(9) Uani 1 1 d .
H18" H 0.6582 0.5271 0.4759 0.038 Uiso 1 1 calc R
C19" C 0.6925(3) 0.46927(17) 0.43960(16) 0.0390(10) Uani 1 1 d .
H19J H 0.6371 0.4508 0.4417 0.059 Uiso 1 1 calc R
H19K H 0.7339 0.4599 0.4629 0.059 Uiso 1 1 calc R
H19L H 0.7207 0.4637 0.4112 0.059 Uiso 1 1 calc R
C20" C 0.7489(3) 0.55226(19) 0.43182(16) 0.0423(10) Uani 1 1 d .
H20J H 0.7658 0.5461 0.4014 0.063 Uiso 1 1 calc R
H20K H 0.8000 0.5454 0.4509 0.063 Uiso 1 1 calc R
H20L H 0.7318 0.5853 0.4350 0.063 Uiso 1 1 calc R
C21" C 0.6371(3) 0.5177(2) 0.34178(15) 0.0426(11) Uani 1 1 d .
H21J H 0.6081 0.5066 0.3150 0.064 Uiso 1 1 calc R
H21K H 0.6803 0.4942 0.3519 0.064 Uiso 1 1 calc R
H21L H 0.6685 0.5473 0.3359 0.064 Uiso 1 1 calc R
C22" C 0.4236(4) 0.5277(3) 0.33007(17) 0.0598(16) Uani 1 1 d .
H22J H 0.3942 0.5579 0.3245 0.090 Uiso 1 1 calc R
H22K H 0.3780 0.5031 0.3330 0.090 Uiso 1 1 calc R
H22L H 0.4637 0.5201 0.3057 0.090 Uiso 1 1 calc R
C23" C 0.3458(3) 0.5485(2) 0.42422(15) 0.0438(11) Uani 1 1 d .
H23" H 0.3451 0.5563 0.4560 0.053 Uiso 1 1 calc R
C24" C 0.2918(3) 0.5039(2) 0.41914(18) 0.0514(13) Uani 1 1 d .
H24J H 0.2842 0.4969 0.3880 0.077 Uiso 1 1 calc R
H24K H 0.2327 0.5080 0.4327 0.077 Uiso 1 1 calc R
H24L H 0.3235 0.4779 0.4333 0.077 Uiso 1 1 calc R
C25" C 0.3046(4) 0.5903(2) 0.40057(19) 0.0521(13) Uani 1 1 d .
H25J H 0.3473 0.6165 0.4006 0.078 Uiso 1 1 calc R
H25K H 0.2492 0.5998 0.4155 0.078 Uiso 1 1 calc R
H25L H 0.2907 0.5815 0.3704 0.078 Uiso 1 1 calc R
O1 O 0.3019(3) 0.40018(15) 0.79064(16) 0.0670(12) Uani 1 1 d .
C97 C 0.3543(6) 0.3257(3) 0.8108(3) 0.077(2) Uani 1 1 d .
H97A H 0.4129 0.3407 0.8066 0.115 Uiso 1 1 calc R
H97B H 0.3491 0.2988 0.7910 0.115 Uiso 1 1 calc R
H97C H 0.3488 0.3150 0.8410 0.115 Uiso 1 1 calc R
C98 C 0.1900(5) 0.3412(3) 0.8056(3) 0.077(2) Uani 1 1 d .
H98A H 0.1480 0.3676 0.8042 0.115 Uiso 1 1 calc R
H98B H 0.1832 0.3250 0.8336 0.115 Uiso 1 1 calc R
H98C H 0.1772 0.3193 0.7818 0.115 Uiso 1 1 calc R
C99 C 0.2839(4) 0.3590(2) 0.8013(2) 0.0565(14) Uani 1 1 d .
O2 O 0.2898(3) 0.69125(16) 0.55373(15) 0.0622(11) Uani 1 1 d .
C87 C 0.1962(4) 0.66471(19) 0.49591(18) 0.0483(12) Uani 1 1 d .
H87A H 0.2428 0.6407 0.4921 0.072 Uiso 1 1 calc R
H87B H 0.1867 0.6811 0.4682 0.072 Uiso 1 1 calc R
H87C H 0.1401 0.6497 0.5051 0.072 Uiso 1 1 calc R
C88 C 0.1712(4) 0.7428(2) 0.5350(2) 0.0577(14) Uani 1 1 d .
H88A H 0.1173 0.7360 0.5523 0.087 Uiso 1 1 calc R
H88B H 0.1535 0.7545 0.5062 0.087 Uiso 1 1 calc R
H88C H 0.2073 0.7666 0.5500 0.087 Uiso 1 1 calc R
C89 C 0.2253(3) 0.69897(18) 0.52976(17) 0.0442(11) Uani 1 1 d .
O3 O 0.4331(3) 0.7919(2) 0.65996(19) 0.0750(13) Uani 1 1 d .
C77 C 0.2837(6) 0.7855(4) 0.6367(4) 0.103(3) Uani 1 1 d .
H77A H 0.3074 0.7590 0.6198 0.154 Uiso 1 1 calc R
H77B H 0.2564 0.8084 0.6169 0.154 Uiso 1 1 calc R
H77C H 0.2382 0.7741 0.6573 0.154 Uiso 1 1 calc R
C78 C 0.3321(6) 0.8493(3) 0.6888(3) 0.085(2) Uani 1 1 d .
H78A H 0.3833 0.8585 0.7069 0.127 Uiso 1 1 calc R
H78B H 0.2812 0.8408 0.7075 0.127 Uiso 1 1 calc R
H78C H 0.3149 0.8756 0.6699 0.127 Uiso 1 1 calc R
C79 C 0.3577(4) 0.80796(19) 0.66117(18) 0.0470(11) Uani 1 1 d .
O4 O 0.4015(5) 0.3217(2) 0.5142(2) 0.102(2) Uani 1 1 d .
C67 C 0.2842(8) 0.3690(4) 0.4768(5) 0.137(5) Uani 1 1 d .
H67A H 0.3043 0.3513 0.4511 0.206 Uiso 1 1 calc R
H67B H 0.2886 0.4027 0.4707 0.206 Uiso 1 1 calc R
H67C H 0.2217 0.3609 0.4834 0.206 Uiso 1 1 calc R
C68 C 0.3483(5) 0.3840(2) 0.5619(2) 0.0619(16) Uani 1 1 d .
H68A H 0.3910 0.3689 0.5818 0.093 Uiso 1 1 calc R
H68B H 0.2883 0.3837 0.5751 0.093 Uiso 1 1 calc R
H68C H 0.3669 0.4164 0.5566 0.093 Uiso 1 1 calc R
C69 C 0.3461(5) 0.3563(2) 0.5174(3) 0.0691(18) Uani 1 1 d .

loop_
_atom_site_aniso_label
_atom_site_aniso_U_11
_atom_site_aniso_U_22
_atom_site_aniso_U_33
_atom_site_aniso_U_23
_atom_site_aniso_U_13
_atom_site_aniso_U_12
Pd 0.02235(12) 0.02757(13) 0.02653(13) 0.00135(10) 0.00144(10) -0.00081(10)
Cl1 0.0326(4) 0.0393(5) 0.0336(5) 0.0009(4) 0.0090(4) 0.0016(4)
Cl2 0.0248(4) 0.0302(4) 0.0292(4) 0.0040(4) -0.0020(3) 0.0002(3)
N1 0.0248(15) 0.0303(17) 0.0305(17) 0.0010(14) 0.0035(13) -0.0026(13)
N2 0.0250(15) 0.0310(17) 0.0267(16) 0.0008(13) -0.0001(13) -0.0007(13)
N3 0.0348(17) 0.0300(17) 0.0284(17) -0.0003(13) 0.0003(14) -0.0036(14)
N4 0.0306(17) 0.0325(18) 0.053(2) -0.0098(17) 0.0014(17) 0.0017(15)
C1 0.0228(16) 0.033(2) 0.0293(19) 0.0006(15) 0.0017(14) 0.0021(15)
C2 0.0263(17) 0.0306(19) 0.0290(19) 0.0036(16) -0.0018(15) -0.0040(15)
C3 0.0259(18) 0.034(2) 0.034(2) 0.0019(17) 0.0058(15) 0.0004(15)
C4 0.032(2) 0.036(2) 0.047(3) 0.0078(19) -0.0029(19) -0.0075(18)
C5 0.037(2) 0.038(2) 0.051(3) 0.012(2) 0.0003(19) -0.0017(19)
C6 0.041(2) 0.050(3) 0.044(3) 0.018(2) -0.002(2) 0.010(2)
C7 0.034(2) 0.054(3) 0.045(3) 0.003(2) -0.008(2) 0.001(2)
C8 0.037(2) 0.040(2) 0.042(3) 0.005(2) -0.0048(19) -0.0039(18)
C9 0.0293(18) 0.032(2) 0.030(2) 0.0058(16) -0.0002(15) 0.0002(15)
C10 0.0285(19) 0.041(2) 0.038(2) 0.0024(18) 0.0039(17) -0.0014(17)
C11 0.031(2) 0.041(2) 0.047(3) 0.0080(19) 0.0068(19) 0.0028(18)
C12 0.045(3) 0.052(3) 0.045(3) 0.005(2) 0.019(2) 0.000(2)
C13 0.062(3) 0.048(3) 0.032(2) -0.004(2) 0.011(2) -0.002(2)
C14 0.039(2) 0.037(2) 0.034(2) 0.0021(18) 0.0015(17) -0.0055(18)
C15 0.0291(18) 0.0298(19) 0.0253(19) 0.0007(15) 0.0065(15) -0.0031(15)
C16 0.038(2) 0.034(2) 0.039(2) -0.0023(18) -0.0004(18) 0.0007(18)
C17 0.038(2) 0.034(2) 0.057(3) -0.009(2) 0.000(2) 0.0004(18)
C18 0.0242(18) 0.036(2) 0.033(2) 0.0006(17) -0.0021(15) 0.0030(16)
C19 0.036(2) 0.046(3) 0.034(2) 0.0016(19) -0.0017(17) 0.0022(18)
C20 0.032(2) 0.048(3) 0.042(3) 0.000(2) 0.0039(19) -0.0104(19)
C21 0.053(3) 0.043(3) 0.058(3) -0.012(2) -0.013(3) 0.006(2)
C22 0.050(3) 0.059(4) 0.116(6) -0.041(4) -0.007(3) 0.016(3)
C23 0.024(2) 0.044(3) 0.068(3) -0.013(2) -0.002(2) 0.0007(18)
C24 0.035(2) 0.043(3) 0.086(4) 0.002(3) 0.002(3) -0.001(2)
C25 0.034(2) 0.051(3) 0.054(3) -0.007(2) -0.006(2) 0.001(2)
Pd' 0.02135(11) 0.02728(13) 0.02375(13) 0.00162(10) 0.00116(10) 0.00086(10)
Cl1' 0.0354(5) 0.0447(6) 0.0265(5) 0.0085(4) 0.0033(4) 0.0077(4)
Cl2' 0.0238(4) 0.0299(4) 0.0323(4) -0.0001(3) 0.0053(3) 0.0011(3)
N1' 0.0216(14) 0.0324(17) 0.0251(16) 0.0006(13) 0.0006(12) 0.0018(12)
N2' 0.0226(16) 0.0291(17) 0.0259(16) -0.0015(13) -0.0012(12) 0.0045(12)
N3' 0.0262(15) 0.0312(17) 0.0282(17) -0.0020(13) 0.0000(13) 0.0017(13)
N4' 0.0239(14) 0.0286(17) 0.0285(16) 0.0016(13) -0.0009(12) 0.0030(12)
C1' 0.0246(17) 0.0247(17) 0.0227(18) -0.0002(14) 0.0030(14) 0.0031(14)
C2' 0.0242(17) 0.0292(19) 0.0279(19) -0.0014(15) -0.0017(15) -0.0024(14)
C3' 0.0197(16) 0.0332(19) 0.0242(18) 0.0037(15) 0.0003(13) 0.0020(14)
C4' 0.0221(17) 0.038(2) 0.033(2) -0.0017(16) 0.0004(15) -0.0030(16)
C5' 0.0237(17) 0.047(2) 0.035(2) 0.0023(18) 0.0035(16) -0.0014(17)
C6' 0.0293(19) 0.046(2) 0.030(2) 0.0003(19) 0.0055(16) 0.0077(18)
C7' 0.035(2) 0.035(2) 0.037(2) -0.0049(18) -0.0004(17) 0.0069(17)
C8' 0.0273(18) 0.037(2) 0.031(2) -0.0012(17) 0.0043(15) -0.0017(16)
C9' 0.0178(15) 0.034(2) 0.033(2) 0.0033(16) 0.0013(14) -0.0009(15)
C10' 0.0327(19) 0.037(2) 0.030(2) 0.0078(17) 0.0036(16) 0.0044(17)
C11' 0.039(2) 0.043(3) 0.049(3) 0.017(2) 0.005(2) 0.006(2)
C12' 0.042(2) 0.065(3) 0.034(2) 0.022(2) -0.006(2) -0.008(2)
C13' 0.049(3) 0.064(3) 0.032(2) 0.003(2) -0.003(2) -0.019(2)
C14' 0.035(2) 0.051(3) 0.027(2) 0.0012(19) -0.0001(16) -0.0088(19)
C15' 0.0170(15) 0.0343(19) 0.0278(18) 0.0003(16) -0.0012(13) 0.0002(14)
C16' 0.0269(18) 0.040(2) 0.030(2) -0.0032(17) -0.0009(16) 0.0000(16)
C17' 0.0259(17) 0.036(2) 0.0282(19) 0.0024(16) -0.0032(15) 0.0004(16)
C18' 0.0298(19) 0.035(2) 0.033(2) -0.0024(17) -0.0034(16) 0.0033(16)
C19' 0.037(2) 0.029(2) 0.055(3) -0.004(2) 0.000(2) 0.0014(17)
C20' 0.039(2) 0.041(3) 0.045(3) -0.012(2) -0.0010(19) 0.0048(19)
C21' 0.034(2) 0.042(2) 0.041(2) -0.0064(19) -0.0047(18) -0.0013(18)
C22' 0.033(2) 0.042(2) 0.040(2) 0.0027(19) -0.0129(18) 0.0069(19)
C23' 0.0273(17) 0.032(2) 0.031(2) 0.0025(16) -0.0021(15) -0.0006(15)
C24' 0.032(2) 0.037(2) 0.041(2) 0.0036(19) 0.0062(17) 0.0063(17)
C25' 0.036(2) 0.029(2) 0.042(2) 0.0038(18) 0.0031(17) 0.0037(17)
Pd* 0.02222(12) 0.02811(13) 0.02659(13) -0.00205(11) 0.00114(10) -0.00123(10)
Cl1* 0.0256(4) 0.0435(6) 0.0422(5) -0.0132(4) -0.0008(4) -0.0038(4)
Cl2* 0.0290(4) 0.0323(5) 0.0320(5) -0.0003(4) 0.0074(3) -0.0026(4)
N1* 0.0250(15) 0.0337(18) 0.0253(16) -0.0029(13) 0.0024(12) 0.0016(13)
N2* 0.0239(15) 0.0304(17) 0.0231(17) -0.0013(13) 0.0011(12) 0.0002(12)
N3* 0.0377(18) 0.0391(19) 0.0269(17) -0.0061(15) -0.0037(14) 0.0103(15)
N4* 0.0294(16) 0.0390(19) 0.0272(17) -0.0062(14) 0.0002(13) -0.0009(14)
C1* 0.0240(17) 0.0285(19) 0.0263(19) -0.0009(15) 0.0003(14) 0.0008(14)
C2* 0.0216(17) 0.0274(18) 0.0291(19) 0.0013(15) -0.0020(14) -0.0011(14)
C3* 0.0239(17) 0.032(2) 0.0304(19) -0.0061(15) 0.0005(15) -0.0001(15)
C4* 0.032(2) 0.042(2) 0.034(2) -0.0022(18) 0.0055(17) -0.0028(18)
C5* 0.030(2) 0.045(2) 0.043(2) -0.004(2) 0.0080(18) -0.0058(18)
C6* 0.0256(19) 0.045(3) 0.053(3) -0.010(2) 0.0086(18) 0.0011(18)
C7* 0.029(2) 0.041(2) 0.054(3) -0.007(2) 0.0005(19) 0.0055(18)
C8* 0.029(2) 0.038(2) 0.040(2) 0.0013(18) -0.0029(17) 0.0022(17)
C9* 0.0251(17) 0.035(2) 0.0259(19) -0.0029(15) -0.0010(14) -0.0003(15)
C10* 0.0251(18) 0.036(2) 0.032(2) -0.0025(16) -0.0006(15) -0.0020(16)
C11* 0.033(2) 0.038(2) 0.036(2) -0.0049(18) 0.0057(17) -0.0035(17)
C12* 0.026(2) 0.057(3) 0.039(2) -0.012(2) 0.0008(17) -0.0128(19)
C13* 0.0257(19) 0.052(3) 0.035(2) 0.0014(19) -0.0007(16) -0.0042(18)
C14* 0.030(2) 0.042(2) 0.029(2) -0.0008(17) 0.0019(16) -0.0010(17)
C15* 0.0203(16) 0.033(2) 0.0315(19) -0.0052(16) 0.0018(14) 0.0018(15)
C16* 0.046(2) 0.056(3) 0.022(2) -0.0012(19) -0.0005(17) 0.014(2)
C17* 0.040(2) 0.058(3) 0.030(2) -0.006(2) -0.0040(18) 0.004(2)
C18* 0.039(2) 0.041(2) 0.027(2) -0.0022(17) -0.0002(17) 0.0133(18)
C19* 0.040(2) 0.048(3) 0.041(3) 0.001(2) -0.0052(19) 0.011(2)
C20* 0.043(2) 0.040(2) 0.042(2) 0.0082(19) -0.001(2) 0.013(2)
C21* 0.089(4) 0.070(4) 0.040(3) -0.001(3) -0.015(3) 0.030(4)
C22* 0.070(3) 0.059(3) 0.032(2) -0.012(2) -0.007(2) 0.008(3)
C23* 0.0306(19) 0.039(2) 0.034(2) -0.0071(18) -0.0001(16) 0.0032(17)
C24* 0.036(2) 0.042(2) 0.050(3) -0.009(2) 0.003(2) 0.0005(19)
C25* 0.033(2) 0.046(3) 0.046(3) -0.007(2) 0.0053(19) 0.0032(19)
Pd" 0.02185(12) 0.03206(14) 0.02665(13) -0.00384(11) -0.00195(10) 0.00174(10)
Cl1" 0.0314(5) 0.0368(5) 0.0398(5) -0.0119(4) -0.0044(4) 0.0021(4)
Cl2" 0.0328(4) 0.0361(5) 0.0350(5) 0.0020(4) -0.0045(4) -0.0042(4)
N1" 0.0338(16) 0.0328(17) 0.0213(15) 0.0012(13) -0.0041(13) 0.0035(14)
N2" 0.0250(16) 0.0312(18) 0.0249(16) -0.0037(13) -0.0029(12) -0.0021(13)
N3" 0.0269(15) 0.0375(18) 0.0270(17) -0.0053(14) -0.0025(13) 0.0044(14)
N4" 0.0323(17) 0.051(2) 0.0286(18) -0.0096(16) -0.0049(14) 0.0093(15)
C1" 0.0290(18) 0.029(2) 0.030(2) -0.0006(16) -0.0010(15) 0.0033(15)
C2" 0.0205(16) 0.0276(19) 0.032(2) -0.0061(15) -0.0061(14) 0.0029(14)
C3" 0.048(2) 0.033(2) 0.032(2) -0.0030(17) -0.0171(19) 0.0045(19)
C4" 0.077(4) 0.047(3) 0.034(3) 0.007(2) -0.018(2) -0.010(3)
C5" 0.120(6) 0.049(3) 0.056(4) 0.027(3) -0.035(4) -0.027(4)
C6" 0.145(8) 0.038(3) 0.078(5) 0.022(3) -0.068(5) -0.021(4)
C7" 0.095(5) 0.034(3) 0.107(6) -0.004(3) -0.066(5) 0.013(3)
C8" 0.055(3) 0.042(3) 0.062(3) -0.005(2) -0.026(3) 0.017(2)
C9" 0.0302(18) 0.032(2) 0.0224(18) 0.0004(15) 0.0001(15) 0.0014(16)
C10" 0.0270(19) 0.034(2) 0.0263(19) -0.0054(16) -0.0005(15) 0.0037(15)
C11" 0.0283(18) 0.034(2) 0.031(2) 0.0039(16) -0.0026(15) -0.0001(16)
C12" 0.040(2) 0.033(2) 0.030(2) 0.0038(17) -0.0011(17) -0.0075(17)
C13" 0.040(2) 0.035(2) 0.028(2) -0.0017(17) -0.0005(18) 0.0058(18)
C14" 0.0282(18) 0.033(2) 0.030(2) 0.0001(16) 0.0011(15) -0.0001(16)
C15" 0.0311(18) 0.032(2) 0.0219(17) -0.0040(14) -0.0032(15) 0.0027(15)
C16" 0.032(2) 0.043(2) 0.031(2) -0.0078(18) -0.0014(17) 0.0067(17)
C17" 0.037(2) 0.060(3) 0.029(2) -0.013(2) -0.0048(17) 0.009(2)
C18" 0.0268(18) 0.042(2) 0.0264(19) -0.0014(16) -0.0036(15) 0.0069(16)
C19" 0.035(2) 0.042(2) 0.040(2) -0.0002(19) 0.0019(18) 0.0088(19)
C20" 0.033(2) 0.055(3) 0.039(2) -0.001(2) 0.0014(18) -0.001(2)
C21" 0.038(2) 0.060(3) 0.030(2) -0.008(2) 0.0010(18) 0.008(2)
C22" 0.046(3) 0.102(5) 0.031(2) -0.020(3) -0.009(2) 0.019(3)
C23" 0.034(2) 0.067(3) 0.031(2) -0.011(2) -0.0039(17) 0.012(2)
C24" 0.032(2) 0.080(4) 0.043(3) -0.008(2) -0.006(2) -0.001(2)
C25" 0.040(2) 0.066(3) 0.050(3) -0.010(3) -0.014(2) 0.018(2)
O1 0.078(3) 0.045(2) 0.077(3) 0.020(2) 0.007(2) 0.009(2)
C97 0.100(5) 0.053(4) 0.077(5) 0.007(3) -0.002(4) 0.009(4)
C98 0.086(5) 0.058(4) 0.087(5) -0.015(4) 0.006(4) -0.010(4)
C99 0.068(4) 0.053(3) 0.048(3) 0.006(2) 0.007(3) 0.005(3)
O2 0.059(2) 0.065(3) 0.063(3) -0.009(2) -0.017(2) 0.012(2)
C87 0.054(3) 0.046(3) 0.045(3) 0.002(2) -0.007(2) 0.005(2)
C88 0.065(3) 0.054(3) 0.055(3) -0.010(3) -0.004(3) 0.010(3)
C89 0.045(2) 0.046(3) 0.042(2) 0.010(2) 0.004(2) 0.002(2)
O3 0.056(3) 0.078(3) 0.091(4) -0.009(3) -0.002(2) 0.006(2)
C77 0.067(5) 0.110(7) 0.131(8) -0.043(6) -0.023(5) 0.004(5)
C78 0.085(5) 0.067(5) 0.102(6) -0.031(4) 0.010(4) -0.007(4)
C79 0.050(3) 0.045(3) 0.046(3) 0.003(2) 0.002(2) 0.001(2)
O4 0.124(5) 0.064(3) 0.117(5) -0.015(3) 0.023(4) -0.009(3)
C67 0.126(9) 0.079(6) 0.207(14) 0.039(8) -0.077(9) -0.030(6)
C68 0.079(4) 0.034(3) 0.072(4) 0.007(3) 0.029(3) -0.008(3)
C69 0.075(4) 0.048(3) 0.084(5) -0.006(3) 0.012(4) 0.003(3)

loop_
_atom_type_symbol
_atom_type_description
_atom_type_scat_dispersion_real
_atom_type_scat_dispersion_imag
_atom_type_scat_source
C C 0.0181 0.0091 'International Tables Vol C Tables 4.2.6.8 and 6.1.1.4'
H H 0.0000 0.0000 'International Tables Vol C Tables 4.2.6.8 and 6.1.1.4'
N N 0.0311 0.0180 'International Tables Vol C Tables 4.2.6.8 and 6.1.1.4'
Cl Cl 0.3639 0.7018 'International Tables Vol C Tables 4.2.6.8 and 6.1.1.4'
Pd Pd 0.1215 3.9337 'International Tables Vol C Tables 4.2.6.8 and 6.1.1.4'
O O 0.0492 0.0322 'International Tables Vol C Tables 4.2.6.8 and 6.1.1.4'

loop_
_geom_angle_atom_site_label_1
_geom_angle_atom_site_label_2
_geom_angle_atom_site_label_3
_geom_angle
N1 Pd N2 82.69(14)
N1 Pd Cl1 94.12(10)
N2 Pd Cl1 176.21(10)
N1 Pd Cl2 173.85(10)
N2 Pd Cl2 91.39(10)
Cl1 Pd Cl2 91.85(4)
C15 N1 C1 112.9(3)
C15 N1 Pd 114.9(3)
C1 N1 Pd 112.4(2)
C2 N2 Pd 110.2(2)
C15 N3 C16 109.7(4)
C15 N3 C18 122.3(4)
C16 N3 C18 127.2(4)
C15 N4 C17 109.6(4)
C15 N4 C23 122.7(4)
C17 N4 C23 127.6(4)
N1 C1 C2 108.4(3)
N1 C1 C3 109.1(3)
C2 C1 C3 113.1(3)
N2 C2 C9 110.4(3)
N2 C2 C1 107.9(3)
C9 C2 C1 113.5(3)
C4 C3 C8 117.7(4)
C4 C3 C1 119.9(4)
C8 C3 C1 122.3(4)
C3 C4 C5 121.9(4)
C6 C5 C4 119.2(5)
C5 C6 C7 119.9(4)
C6 C7 C8 120.8(5)
C7 C8 C3 120.5(5)
C14 C9 C10 118.5(4)
C14 C9 C2 120.1(4)
C10 C9 C2 121.3(4)
C11 C10 C9 120.4(4)
C10 C11 C12 120.6(5)
C13 C12 C11 118.9(4)
C14 C13 C12 121.2(5)
C13 C14 C9 120.4(4)
N4 C15 N3 106.8(4)
N4 C15 N1 123.9(4)
N3 C15 N1 129.3(4)
C17 C16 N3 106.7(4)
C17 C16 C21 128.4(4)
N3 C16 C21 124.8(4)
C16 C17 N4 107.1(4)
C16 C17 C22 127.7(5)
N4 C17 C22 125.1(5)
N3 C18 C20 112.4(4)
N3 C18 C19 111.2(3)
C20 C18 C19 113.8(4)
N4 C23 C25 112.0(4)
N4 C23 C24 110.7(5)
C25 C23 C24 114.6(4)
N1' Pd' N2' 82.96(13)
N1' Pd' Cl1' 93.48(10)
N2' Pd' Cl1' 176.28(10)
N1' Pd' Cl2' 174.45(10)
N2' Pd' Cl2' 91.94(9)
Cl1' Pd' Cl2' 91.66(3)
C15' N1' C1' 114.6(3)
C15' N1' Pd' 115.8(3)
C1' N1' Pd' 112.0(2)
C2' N2' Pd' 109.0(2)
C15' N3' C16' 109.2(3)
C15' N3' C18' 122.7(3)
C16' N3' C18' 127.1(4)
C15' N4' C17' 109.5(3)
C15' N4' C23' 122.6(3)
C17' N4' C23' 127.8(3)
N1' C1' C3' 108.5(3)
N1' C1' C2' 107.3(3)
C3' C1' C2' 111.7(3)
N2' C2' C9' 112.1(3)
N2' C2' C1' 108.0(3)
C9' C2' C1' 113.2(3)
C4' C3' C8' 119.4(4)
C4' C3' C1' 119.6(4)
C8' C3' C1' 121.0(3)
C3' C4' C5' 120.0(4)
C6' C5' C4' 120.3(4)
C5' C6' C7' 119.6(4)
C8' C7' C6' 120.7(4)
C7' C8' C3' 120.0(4)
C14' C9' C10' 119.0(4)
C14' C9' C2' 119.2(4)
C10' C9' C2' 121.8(4)
C11' C10' C9' 120.0(5)
C12' C11' C10' 120.4(5)
C13' C12' C11' 119.9(5)
C12' C13' C14' 120.6(5)
C9' C14' C13' 120.1(5)
N4' C15' N3' 107.0(3)
N4' C15' N1' 123.8(4)
N3' C15' N1' 129.2(4)
C17' C16' N3' 106.9(4)
C17' C16' C21' 127.3(4)
N3' C16' C21' 125.7(4)
C16' C17' N4' 107.5(3)
C16' C17' C22' 127.2(4)
N4' C17' C22' 125.3(4)
N3' C18' C19' 113.4(3)
N3' C18' C20' 110.7(4)
C19' C18' C20' 113.5(4)
N4' C23' C24' 110.6(3)
N4' C23' C25' 111.6(4)
C24' C23' C25' 113.9(4)
N1* Pd* N2* 82.52(13)
N1* Pd* Cl1* 92.72(10)
N2* Pd* Cl1* 174.59(10)
N1* Pd* Cl2* 173.80(10)
N2* Pd* Cl2* 91.68(9)
Cl1* Pd* Cl2* 93.17(4)
C15* N1* C1* 114.6(3)
C15* N1* Pd* 114.9(2)
C1* N1* Pd* 111.0(2)
C2* N2* Pd* 110.6(2)
C15* N3* C16* 108.3(4)
C15* N3* C18* 122.5(4)
C16* N3* C18* 128.2(4)
C15* N4* C17* 108.3(4)
C15* N4* C23* 121.9(4)
C17* N4* C23* 129.8(4)
N1* C1* C3* 109.9(3)
N1* C1* C2* 107.2(3)
C3* C1* C2* 112.6(3)
N2* C2* C9* 113.1(3)
N2* C2* C1* 106.8(3)
C9* C2* C1* 112.3(3)
C8* C3* C4* 118.3(4)
C8* C3* C1* 121.8(4)
C4* C3* C1* 120.0(4)
C5* C4* C3* 120.9(4)
C6* C5* C4* 119.6(5)
C7* C6* C5* 119.6(4)
C6* C7* C8* 120.5(5)
C7* C8* C3* 121.1(5)
C14* C9* C10* 118.8(4)
C14* C9* C2* 120.2(4)
C10* C9* C2* 121.0(3)
C11* C10* C9* 120.3(4)
C10* C11* C12* 120.4(4)
C11* C12* C13* 119.4(4)
C14* C13* C12* 119.7(4)
C13* C14* C9* 121.4(5)
N3* C15* N4* 107.7(4)
N3* C15* N1* 129.2(4)
N4* C15* N1* 123.0(4)
C17* C16* N3* 107.8(4)
C17* C16* C21* 127.7(5)
N3* C16* C21* 124.4(5)
C16* C17* N4* 107.8(4)
C16* C17* C22* 128.5(5)
N4* C17* C22* 123.6(5)
N3* C18* C20* 111.8(4)
N3* C18* C19* 112.2(4)
C20* C18* C19* 112.6(4)
N4* C23* C25* 111.0(4)
N4* C23* C24* 111.8(4)
C25* C23* C24* 113.6(4)
N1" Pd" N2" 82.12(14)
N1" Pd" Cl1" 92.27(10)
N2" Pd" Cl1" 173.45(10)
N1" Pd" Cl2" 172.81(10)
N2" Pd" Cl2" 92.13(10)
Cl1" Pd" Cl2" 93.71(4)
C15" N1" C1" 113.3(3)
C15" N1" Pd" 118.8(3)
C1" N1" Pd" 111.9(2)
C2" N2" Pd" 110.7(2)
C15" N3" C16" 108.6(3)
C15" N3" C18" 122.1(3)
C16" N3" C18" 128.1(3)
C15" N4" C17" 108.9(3)
C15" N4" C23" 122.7(4)
C17" N4" C23" 128.3(4)
N1" C1" C3" 110.0(3)
N1" C1" C2" 107.0(3)
C3" C1" C2" 114.1(3)
N2" C2" C9" 113.0(3)
N2" C2" C1" 106.7(3)
C9" C2" C1" 113.0(3)
C8" C3" C4" 118.8(5)
C8" C3" C1" 121.5(5)
C4" C3" C1" 119.5(4)
C5" C4" C3" 119.5(7)
C6" C5" C4" 121.4(7)
C7" C6" C5" 118.9(6)
C6" C7" C8" 122.4(7)
C7" C8" C3" 118.8(7)
C10" C9" C14" 119.1(4)
C10" C9" C2" 121.0(4)
C14" C9" C2" 119.9(4)
C9" C10" C11" 119.8(4)
C12" C11" C10" 120.3(4)
C11" C12" C13" 119.8(4)
C12" C13" C14" 120.1(4)
C13" C14" C9" 120.8(4)
N4" C15" N3" 107.7(3)
N4" C15" N1" 123.5(4)
N3" C15" N1" 128.5(4)
C17" C16" N3" 107.8(4)
C17" C16" C21" 127.9(4)
N3" C16" C21" 124.0(4)
C16" C17" N4" 106.9(4)
C16" C17" C22" 128.3(4)
N4" C17" C22" 124.6(4)
N3" C18" C20" 113.3(4)
N3" C18" C19" 110.7(4)
C20" C18" C19" 112.1(4)
N4" C23" C24" 112.8(4)
N4" C23" C25" 110.7(5)
C24" C23" C25" 113.2(4)
O1 C99 C97 121.0(7)
O1 C99 C98 122.9(6)
C97 C99 C98 116.1(6)
O2 C89 C87 121.7(5)
O2 C89 C88 120.4(5)
C87 C89 C88 117.8(5)
O3 C79 C77 120.7(6)
O3 C79 C78 123.3(6)
C77 C79 C78 115.9(6)
O4 C69 C68 115.8(7)
O4 C69 C67 119.1(8)
C68 C69 C67 125.1(7)

loop_
_geom_bond_atom_site_label_1
_geom_bond_atom_site_label_2
_geom_bond_distance
Pd N1 2.034(4)
Pd N2 2.038(3)
Pd Cl1 2.3193(10)
Pd Cl2 2.3395(10)
N1 C15 1.367(5)
N1 C1 1.482(5)
N2 C2 1.500(5)
N3 C15 1.363(5)
N3 C16 1.399(6)
N3 C18 1.486(5)
N4 C15 1.359(6)
N4 C17 1.398(6)
N4 C23 1.485(6)
C1 C2 1.519(6)
C1 C3 1.521(6)
C2 C9 1.513(6)
C3 C4 1.395(6)
C3 C8 1.402(6)
C4 C5 1.399(7)
C5 C6 1.384(8)
C6 C7 1.387(8)
C7 C8 1.389(7)
C9 C14 1.400(6)
C9 C10 1.405(6)
C10 C11 1.379(6)
C11 C12 1.399(8)
C12 C13 1.382(8)
C13 C14 1.379(7)
C16 C17 1.370(7)
C16 C21 1.482(7)
C17 C22 1.509(7)
C18 C20 1.524(6)
C18 C19 1.527(6)
C23 C25 1.504(8)
C23 C24 1.522(8)
Pd' N1' 2.033(3)
Pd' N2' 2.036(3)
Pd' Cl1' 2.3068(10)
Pd' Cl2' 2.3374(9)
N1' C15' 1.373(5)
N1' C1' 1.486(5)
N2' C2' 1.484(5)
N3' C15' 1.359(5)
N3' C16' 1.390(5)
N3' C18' 1.480(5)
N4' C15' 1.354(5)
N4' C17' 1.381(5)
N4' C23' 1.488(5)
C1' C3' 1.524(5)
C1' C2' 1.526(5)
C2' C9' 1.523(6)
C3' C4' 1.384(5)
C3' C8' 1.400(6)
C4' C5' 1.403(6)
C5' C6' 1.382(7)
C6' C7' 1.385(6)
C7' C8' 1.385(6)
C9' C14' 1.394(6)
C9' C10' 1.406(6)
C10' C11' 1.399(6)
C11' C12' 1.387(8)
C12' C13' 1.375(8)
C13' C14' 1.406(7)
C16' C17' 1.363(6)
C16' C21' 1.489(6)
C17' C22' 1.503(5)
C18' C19' 1.525(6)
C18' C20' 1.527(6)
C23' C24' 1.511(6)
C23' C25' 1.523(6)
Pd* N1* 2.035(3)
Pd* N2* 2.047(3)
Pd* Cl1* 2.3176(10)
Pd* Cl2* 2.3353(9)
N1* C15* 1.362(5)
N1* C1* 1.486(5)
N2* C2* 1.490(5)
N3* C15* 1.360(6)
N3* C16* 1.393(6)
N3* C18* 1.480(5)
N4* C15* 1.361(5)
N4* C17* 1.393(6)
N4* C23* 1.480(6)
C1* C3* 1.511(5)
C1* C2* 1.530(5)
C2* C9* 1.517(5)
C3* C8* 1.387(6)
C3* C4* 1.399(6)
C4* C5* 1.398(6)
C5* C6* 1.391(7)
C6* C7* 1.382(8)
C7* C8* 1.387(6)
C9* C14* 1.383(6)
C9* C10* 1.405(6)
C10* C11* 1.377(6)
C11* C12* 1.394(7)
C12* C13* 1.398(7)
C13* C14* 1.381(6)
C16* C17* 1.346(8)
C16* C21* 1.511(7)
C17* C22* 1.500(7)
C18* C20* 1.517(7)
C18* C19* 1.524(6)
C23* C25* 1.518(6)
C23* C24* 1.522(7)
Pd" N1" 2.019(3)
Pd" N2" 2.068(3)
Pd" Cl1" 2.3234(10)
Pd" Cl2" 2.3390(10)
N1" C15" 1.364(5)
N1" C1" 1.484(5)
N2" C2" 1.491(5)
N3" C15" 1.358(5)
N3" C16" 1.386(5)
N3" C18" 1.491(5)
N4" C15" 1.351(5)
N4" C17" 1.396(6)
N4" C23" 1.481(6)
C1" C3" 1.507(6)
C1" C2" 1.534(6)
C2" C9" 1.512(6)
C3" C8" 1.406(7)
C3" C4" 1.408(8)
C4" C5" 1.392(8)
C5" C6" 1.375(13)
C6" C7" 1.357(13)
C7" C8" 1.398(9)
C9" C10" 1.390(6)
C9" C14" 1.397(6)
C10" C11" 1.407(6)
C11" C12" 1.383(6)
C12" C13" 1.385(6)
C13" C14" 1.387(6)
C16" C17" 1.356(6)
C16" C21" 1.511(6)
C17" C22" 1.490(6)
C18" C20" 1.512(6)
C18" C19" 1.527(6)
C23" C24" 1.510(8)
C23" C25" 1.524(7)
O1 C99 1.248(8)
C97 C99 1.442(9)
C98 C99 1.493(10)
O2 C89 1.229(7)
C87 C89 1.489(8)
C88 C89 1.494(8)
O3 C79 1.213(7)
C77 C79 1.478(9)
C78 C79 1.499(9)
O4 C69 1.288(9)
C67 C69 1.591(13)
C68 C69 1.577(10)

loop_
_geom_torsion_atom_site_label_1
_geom_torsion_atom_site_label_2
_geom_torsion_atom_site_label_3
_geom_torsion_atom_site_label_4
_geom_torsion
N2 Pd N1 C15 139.3(3)
Cl1 Pd N1 C15 -38.6(3)
Cl2 Pd N1 C15 155.5(8)
N2 Pd N1 C1 8.4(3)
Cl1 Pd N1 C1 -169.6(2)
Cl2 Pd N1 C1 24.5(11)
N1 Pd N2 C2 17.8(2)
Cl1 Pd N2 C2 50.6(16)
Cl2 Pd N2 C2 -160.5(2)
C15 N1 C1 C2 -164.3(3)
Pd N1 C1 C2 -32.3(4)
C15 N1 C1 C3 72.1(4)
Pd N1 C1 C3 -155.9(3)
Pd N2 C2 C9 -164.3(3)
Pd N2 C2 C1 -39.8(3)
N1 C1 C2 N2 46.4(4)
C3 C1 C2 N2 167.6(3)
N1 C1 C2 C9 169.1(3)
C3 C1 C2 C9 -69.8(4)
N1 C1 C3 C4 -98.0(4)
C2 C1 C3 C4 141.2(4)
N1 C1 C3 C8 78.1(5)
C2 C1 C3 C8 -42.6(5)
C8 C3 C4 C5 0.4(7)
C1 C3 C4 C5 176.7(4)
C3 C4 C5 C6 -0.4(8)
C4 C5 C6 C7 0.4(8)
C5 C6 C7 C8 -0.4(8)
C6 C7 C8 C3 0.4(8)
C4 C3 C8 C7 -0.4(7)
C1 C3 C8 C7 -176.6(4)
N2 C2 C9 C14 -114.4(4)
C1 C2 C9 C14 124.4(4)
N2 C2 C9 C10 62.8(5)
C1 C2 C9 C10 -58.4(5)
C14 C9 C10 C11 0.2(7)
C2 C9 C10 C11 -177.0(4)
C9 C10 C11 C12 -1.2(7)
C10 C11 C12 C13 1.2(8)
C11 C12 C13 C14 -0.3(8)
C12 C13 C14 C9 -0.6(8)
C10 C9 C14 C13 0.7(7)
C2 C9 C14 C13 178.0(4)
C17 N4 C15 N3 1.6(5)
C23 N4 C15 N3 -178.0(4)
C17 N4 C15 N1 -179.9(4)
C23 N4 C15 N1 0.6(7)
C16 N3 C15 N4 -0.5(5)
C18 N3 C15 N4 -171.1(4)
C16 N3 C15 N1 -178.9(4)
C18 N3 C15 N1 10.5(6)
C1 N1 C15 N4 -115.0(4)
Pd N1 C15 N4 114.3(4)
C1 N1 C15 N3 63.1(5)
Pd N1 C15 N3 -67.6(5)
C15 N3 C16 C17 -0.7(5)
C18 N3 C16 C17 169.3(4)
C15 N3 C16 C21 176.1(5)
C18 N3 C16 C21 -13.9(7)
N3 C16 C17 N4 1.6(6)
C21 C16 C17 N4 -175.0(5)
N3 C16 C17 C22 -178.6(6)
C21 C16 C17 C22 4.7(10)
C15 N4 C17 C16 -2.0(6)
C23 N4 C17 C16 177.5(5)
C15 N4 C17 C22 178.2(6)
C23 N4 C17 C22 -2.3(9)
C15 N3 C18 C20 -121.1(4)
C16 N3 C18 C20 70.0(6)
C15 N3 C18 C19 110.0(4)
C16 N3 C18 C19 -58.8(6)
C15 N4 C23 C25 117.4(5)
C17 N4 C23 C25 -62.0(7)
C15 N4 C23 C24 -113.3(5)
C17 N4 C23 C24 67.2(7)
N2' Pd' N1' C15' 140.9(3)
Cl1' Pd' N1' C15' -38.0(3)
Cl2' Pd' N1' C15' 164.2(9)
N2' Pd' N1' C1' 6.9(3)
Cl1' Pd' N1' C1' -172.0(2)
Cl2' Pd' N1' C1' 30.2(12)
N1' Pd' N2' C2' 20.4(3)
Cl1' Pd' N2' C2' 37.2(18)
Cl2' Pd' N2' C2' -157.4(2)
C15' N1' C1' C3' 72.7(4)
Pd' N1' C1' C3' -152.8(2)
C15' N1' C1' C2' -166.4(3)
Pd' N1' C1' C2' -31.9(4)
Pd' N2' C2' C9' -168.7(3)
Pd' N2' C2' C1' -43.3(4)
N1' C1' C2' N2' 48.9(4)
C3' C1' C2' N2' 167.7(3)
N1' C1' C2' C9' 173.6(3)
C3' C1' C2' C9' -67.6(4)
N1' C1' C3' C4' -109.3(4)
C2' C1' C3' C4' 132.6(4)
N1' C1' C3' C8' 68.7(4)
C2' C1' C3' C8' -49.4(5)
C8' C3' C4' C5' -0.7(6)
C1' C3' C4' C5' 177.3(4)
C3' C4' C5' C6' 0.7(7)
C4' C5' C6' C7' -0.3(7)
C5' C6' C7' C8' -0.1(7)
C6' C7' C8' C3' 0.0(7)
C4' C3' C8' C7' 0.4(6)
C1' C3' C8' C7' -177.6(4)
N2' C2' C9' C14' -130.0(4)
C1' C2' C9' C14' 107.5(4)
N2' C2' C9' C10' 50.5(5)
C1' C2' C9' C10' -72.0(5)
C14' C9' C10' C11' 1.5(6)
C2' C9' C10' C11' -179.0(4)
C9' C10' C11' C12' -0.9(7)
C10' C11' C12' C13' -0.6(7)
C11' C12' C13' C14' 1.3(8)
C10' C9' C14' C13' -0.7(6)
C2' C9' C14' C13' 179.8(4)
C12' C13' C14' C9' -0.7(7)
C17' N4' C15' N3' 0.6(4)
C23' N4' C15' N3' -176.3(3)
C17' N4' C15' N1' -177.8(4)
C23' N4' C15' N1' 5.4(6)
C16' N3' C15' N4' -0.1(4)
C18' N3' C15' N4' -169.5(4)
C16' N3' C15' N1' 178.1(4)
C18' N3' C15' N1' 8.7(6)
C1' N1' C15' N4' -118.0(4)
Pd' N1' C15' N4' 109.3(4)
C1' N1' C15' N3' 64.1(5)
Pd' N1' C15' N3' -68.7(5)
C15' N3' C16' C17' -0.4(5)
C18' N3' C16' C17' 168.4(4)
C15' N3' C16' C21' 176.7(4)
C18' N3' C16' C21' -14.5(7)
N3' C16' C17' N4' 0.8(5)
C21' C16' C17' N4' -176.3(4)
N3' C16' C17' C22' -178.5(4)
C21' C16' C17' C22' 4.5(8)
C15' N4' C17' C16' -0.8(5)
C23' N4' C17' C16' 175.8(4)
C15' N4' C17' C22' 178.4(4)
C23' N4' C17' C22' -5.0(7)
C15' N3' C18' C19' -116.6(4)
C16' N3' C18' C19' 75.9(5)
C15' N3' C18' C20' 114.4(4)
C16' N3' C18' C20' -53.0(5)
C15' N4' C23' C24' 114.4(4)
C17' N4' C23' C24' -61.8(5)
C15' N4' C23' C25' -117.6(4)
C17' N4' C23' C25' 66.1(5)
N2* Pd* N1* C15* 146.2(3)
Cl1* Pd* N1* C15* -31.2(3)
Cl2* Pd* N1* C15* 167.0(8)
N2* Pd* N1* C1* 14.1(3)
Cl1* Pd* N1* C1* -163.4(2)
Cl2* Pd* N1* C1* 34.8(11)
N1* Pd* N2* C2* 14.8(3)
Cl1* Pd* N2* C2* 43.3(12)
Cl2* Pd* N2* C2* -163.0(2)
C15* N1* C1* C3* 66.0(4)
Pd* N1* C1* C3* -161.7(3)
C15* N1* C1* C2* -171.4(3)
Pd* N1* C1* C2* -39.1(4)
Pd* N2* C2* C9* -163.5(3)
Pd* N2* C2* C1* -39.4(4)
N1* C1* C2* N2* 50.7(4)
C3* C1* C2* N2* 171.6(3)
N1* C1* C2* C9* 175.2(3)
C3* C1* C2* C9* -63.8(4)
N1* C1* C3* C8* 71.0(5)
C2* C1* C3* C8* -48.4(5)
N1* C1* C3* C4* -108.4(4)
C2* C1* C3* C4* 132.2(4)
C8* C3* C4* C5* -1.0(7)
C1* C3* C4* C5* 178.4(4)
C3* C4* C5* C6* 1.9(7)
C4* C5* C6* C7* -1.2(7)
C5* C6* C7* C8* -0.5(7)
C6* C7* C8* C3* 1.5(7)
C4* C3* C8* C7* -0.8(7)
C1* C3* C8* C7* 179.9(4)
N2* C2* C9* C14* -124.1(4)
C1* C2* C9* C14* 115.0(4)
N2* C2* C9* C10* 56.6(5)
C1* C2* C9* C10* -64.4(5)
C14* C9* C10* C11* 1.0(6)
C2* C9* C10* C11* -179.6(4)
C9* C10* C11* C12* 0.1(7)
C10* C11* C12* C13* -0.8(7)
C11* C12* C13* C14* 0.3(7)
C12* C13* C14* C9* 0.9(7)
C10* C9* C14* C13* -1.5(6)
C2* C9* C14* C13* 179.1(4)
C16* N3* C15* N4* -2.0(5)
C18* N3* C15* N4* -171.6(4)
C16* N3* C15* N1* 177.7(4)
C18* N3* C15* N1* 8.2(7)
C17* N4* C15* N3* 2.0(5)
C23* N4* C15* N3* -177.2(4)
C17* N4* C15* N1* -177.7(4)
C23* N4* C15* N1* 3.1(6)
C1* N1* C15* N3* 63.6(5)
Pd* N1* C15* N3* -66.9(5)
C1* N1* C15* N4* -116.8(4)
Pd* N1* C15* N4* 112.8(4)
C15* N3* C16* C17* 1.2(6)
C18* N3* C16* C17* 170.0(5)
C15* N3* C16* C21* 178.0(5)
C18* N3* C16* C21* -13.2(8)
N3* C16* C17* N4* 0.1(6)
C21* C16* C17* N4* -176.6(6)
N3* C16* C17* C22* -179.3(5)
C21* C16* C17* C22* 4.0(10)
C15* N4* C17* C16* -1.3(5)
C23* N4* C17* C16* 177.8(4)
C15* N4* C17* C22* 178.1(5)
C23* N4* C17* C22* -2.7(8)
C15* N3* C18* C20* -113.2(5)
C16* N3* C18* C20* 79.5(6)
C15* N3* C18* C19* 119.2(4)
C16* N3* C18* C19* -48.2(7)
C15* N4* C23* C25* 118.5(4)
C17* N4* C23* C25* -60.5(6)
C15* N4* C23* C24* -113.5(4)
C17* N4* C23* C24* 67.5(6)
N2" Pd" N1" C15" 150.6(3)
Cl1" Pd" N1" C15" -26.0(3)
Cl2" Pd" N1" C15" -172.3(6)
N2" Pd" N1" C1" 15.6(3)
Cl1" Pd" N1" C1" -161.0(2)
Cl2" Pd" N1" C1" 52.7(9)
N1" Pd" N2" C2" 13.3(2)
Cl1" Pd" N2" C2" 44.7(10)
Cl2" Pd" N2" C2" -162.4(2)
C15" N1" C1" C3" 57.7(5)
Pd" N1" C1" C3" -164.8(3)
C15" N1" C1" C2" -177.9(3)
Pd" N1" C1" C2" -40.3(3)
Pd" N2" C2" C9" -162.9(3)
Pd" N2" C2" C1" -38.0(3)
N1" C1" C2" N2" 50.3(4)
C3" C1" C2" N2" 172.2(3)
N1" C1" C2" C9" 175.2(3)
C3" C1" C2" C9" -63.0(5)
N1" C1" C3" C8" 83.7(5)
C2" C1" C3" C8" -36.5(6)
N1" C1" C3" C4" -91.7(5)
C2" C1" C3" C4" 148.1(4)
C8" C3" C4" C5" -1.6(8)
C1" C3" C4" C5" 174.0(5)
C3" C4" C5" C6" 2.2(9)
C4" C5" C6" C7" -0.8(10)
C5" C6" C7" C8" -1.4(10)
C6" C7" C8" C3" 2.0(9)
C4" C3" C8" C7" -0.5(8)
C1" C3" C8" C7" -176.0(5)
N2" C2" C9" C10" 59.3(5)
C1" C2" C9" C10" -62.1(5)
N2" C2" C9" C14" -122.1(4)
C1" C2" C9" C14" 116.5(4)
C14" C9" C10" C11" 1.5(6)
C2" C9" C10" C11" -179.9(4)
C9" C10" C11" C12" 0.0(6)
C10" C11" C12" C13" -0.6(7)
C11" C12" C13" C14" -0.3(7)
C12" C13" C14" C9" 1.8(7)
C10" C9" C14" C13" -2.4(6)
C2" C9" C14" C13" 179.0(4)
C17" N4" C15" N3" -1.1(5)
C23" N4" C15" N3" 174.2(4)
C17" N4" C15" N1" 173.8(4)
C23" N4" C15" N1" -10.9(7)
C16" N3" C15" N4" 1.7(5)
C18" N3" C15" N4" -166.3(4)
C16" N3" C15" N1" -172.8(4)
C18" N3" C15" N1" 19.1(7)
C1" N1" C15" N4" -114.4(5)
Pd" N1" C15" N4" 111.2(4)
C1" N1" C15" N3" 59.3(6)
Pd" N1" C15" N3" -75.1(5)
C15" N3" C16" C17" -1.8(6)
C18" N3" C16" C17" 165.4(5)
C15" N3" C16" C21" 172.8(4)
C18" N3" C16" C21" -20.1(8)
N3" C16" C17" N4" 1.1(6)
C21" C16" C17" N4" -173.2(5)
N3" C16" C17" C22" 177.8(6)
C21" C16" C17" C22" 3.5(10)
C15" N4" C17" C16" 0.0(6)
C23" N4" C17" C16" -174.9(5)
C15" N4" C17" C22" -176.9(6)
C23" N4" C17" C22" 8.2(9)
C15" N3" C18" C20" -123.4(4)
C16" N3" C18" C20" 71.1(6)
C15" N3" C18" C19" 109.7(4)
C16" N3" C18" C19" -55.8(6)
C15" N4" C23" C24" -111.7(5)
C17" N4" C23" C24" 62.6(7)
C15" N4" C23" C25" 120.2(5)
C17" N4" C23" C25" -65.5(7)

loop_
_platon_squeeze_void_nr
_platon_squeeze_void_average_x
_platon_squeeze_void_average_y
_platon_squeeze_void_average_z
_platon_squeeze_void_volume
_platon_squeeze_void_count_electrons
_platon_squeeze_void_content
1 0.649 0.090 0.104 422 82 ' '
2 0.852 -0.090 0.604 422 82 ' '
3 0.148 0.410 0.896 422 82 ' '
4 0.351 0.590 0.396 422 82 ' '
